data_4350680
loop_
_publ_author_name
'Tronnier, Alexander'
'P\"othig, Alexander'
'Metz, Stefan'
'Wagenblast, Gerhard'
'M\"unster, Ingo'
'Strassner, Thomas'

_publ_section_title
;
 Enlarging the \p system of phosphorescent (C^C*) cyclometalated
 platinum(II) NHC complexes.
;
_journal_issue 12
_journal_name_full 'Inorganic chemistry'
_journal_page_first 6346
_journal_page_last 6356
_journal_paper_doi 10.1021/ic500971z
_journal_volume 53
_journal_year 2014
_chemical_compound_source 'see text'
_chemical_formula_moiety 'C30 H22 N2 O2 Pt'
_chemical_formula_sum 'C30 H22 N2 O2 Pt'
_chemical_formula_weight 637.59
_chemical_melting_point 587
_space_group_IT_number 2
_space_group_name_Hall '-P 1'
_space_group_name_H-M_alt 'P -1'
_symmetry_cell_setting triclinic
_symmetry_Int_Tables_number 2
_symmetry_space_group_name_Hall '-P 1'
_symmetry_space_group_name_H-M 'P -1'
_atom_sites_solution_hydrogens geom
_atom_sites_solution_primary direct
_atom_sites_solution_secondary difmap
_cell_angle_alpha 93.589(13)
_cell_angle_beta 91.396(11)
_cell_angle_gamma 98.144(7)
_cell_formula_units_Z 2
_cell_length_a 7.5370(6)
_cell_length_b 9.7140(11)
_cell_length_c 15.372(4)
_cell_measurement_reflns_used 998
_cell_measurement_temperature 198
_cell_measurement_theta_max 26.40
_cell_measurement_theta_min 2.12
_cell_volume 1111.3(3)
_computing_cell_refinement 'Dirax/lsq (Duisenberg, 1992)'
_computing_data_collection 'Collect (Nonius BV, 1999)'
_computing_data_reduction 'EvalCCD (Duisenberg et al., 2003)'
_computing_molecular_graphics 'PLATON (Spek, 2011)'
_computing_publication_material 'PLATON (Spek, 2011), enCIFer (Allen, 2004)'
_computing_structure_refinement 'SHELXL97 (Sheldrick, 1997), SHELXLE (Huebschle, 2011)'
_computing_structure_solution 'SIR92 (Altomare et al., 1994)'
_diffrn_ambient_temperature 198
_diffrn_detector 'CCD plate'
_diffrn_detector_area_resol_mean 9
_diffrn_measured_fraction_theta_full 1.000
_diffrn_measured_fraction_theta_max 1.000
_diffrn_measurement_device '95mm CCD camera on \k-goniostat'
_diffrn_measurement_device_type 'Bruker KappaCCD'
_diffrn_measurement_method 'phi- and omega-rotation'
_diffrn_radiation_monochromator graphite
_diffrn_radiation_probe x-ray
_diffrn_radiation_source 'fine-focus sealed tube'
_diffrn_radiation_type MoK\a
_diffrn_radiation_wavelength 0.71073
_diffrn_reflns_av_R_equivalents 0.0474
_diffrn_reflns_av_unetI/netI 0.0349
_diffrn_reflns_limit_h_max 9
_diffrn_reflns_limit_h_min -9
_diffrn_reflns_limit_k_max 12
_diffrn_reflns_limit_k_min -12
_diffrn_reflns_limit_l_max 19
_diffrn_reflns_limit_l_min -19
_diffrn_reflns_number 27548
_diffrn_reflns_reduction_process
;
;
_diffrn_reflns_theta_full 26.40
_diffrn_reflns_theta_max 26.40
_diffrn_reflns_theta_min 2.12
_exptl_absorpt_coefficient_mu 6.346
_exptl_absorpt_correction_T_max 0.398
_exptl_absorpt_correction_T_min 0.124
_exptl_absorpt_correction_type multi-scan
_exptl_absorpt_process_details 'SADABS 2.10.(Sheldrick,Bruker AXS Inc.,2002)'
_exptl_crystal_colour red
_exptl_crystal_density_diffrn 1.905
_exptl_crystal_density_method 'Not Measured'
_exptl_crystal_description fragment
_exptl_crystal_F_000 620
_exptl_crystal_size_max 0.570
_exptl_crystal_size_mid 0.350
_exptl_crystal_size_min 0.180
_refine_diff_density_max 1.573
_refine_diff_density_min -1.208
_refine_diff_density_rms 0.250
_refine_ls_extinction_method none
_refine_ls_goodness_of_fit_ref 1.166
_refine_ls_hydrogen_treatment constr
_refine_ls_matrix_type full
_refine_ls_number_parameters 318
_refine_ls_number_reflns 4574
_refine_ls_number_restraints 0
_refine_ls_restrained_S_all 1.166
_refine_ls_R_factor_all 0.0349
_refine_ls_R_factor_gt 0.0249
_refine_ls_shift/su_max 0.002
_refine_ls_shift/su_mean 0.000
_refine_ls_structure_factor_coef Fsqd
_refine_ls_weighting_details 'calc w=1/[\s^2^(Fo^2^)+(0.0277P)^2^+1.7083P] where P=(Fo^2^+2Fc^2^)/3'
_refine_ls_weighting_scheme calc
_refine_ls_wR_factor_gt 0.0552
_refine_ls_wR_factor_ref 0.0613
_reflns_number_gt 4049
_reflns_number_total 4574
_reflns_threshold_expression I>2\s(I)
_cod_data_source_file ic500971z_si_002.cif
_cod_data_source_block compound_14
_cod_depositor_comments
;
The following automatic conversions were performed:

data item '_symmetry_cell_setting' value 'Triclinic' was changed to
'triclinic' in accordance with the
/home/saulius/struct/COD-crude-data/automatic-downloads/DataCite-retrospective/ACS/depositions/lib/dictionaries/cif_core.dic
dictionary named 'cif_core.dic' version 2.4.2 last updated on
2011-04-26.

Automatic conversion script
Id: cif_fix_values 6909 2019-04-08 15:41:33Z antanas 
;
_cod_database_code 4350680

loop_
_symmetry_equiv_pos_site_id
_symmetry_equiv_pos_as_xyz
1 x,y,z
2 -x,-y,-z

loop_
_atom_site_aniso_label
_atom_site_aniso_U_11
_atom_site_aniso_U_22
_atom_site_aniso_U_33
_atom_site_aniso_U_23
_atom_site_aniso_U_13
_atom_site_aniso_U_12
Pt1 0.0217(1) 0.0184(1) 0.0129(1) 0.0015(1) 0.0001(1) 0.0005(1)
O1 0.0305(17) 0.0270(17) 0.0194(16) 0.0021(14) -0.0004(13) -0.0030(14)
O2 0.0338(18) 0.0264(17) 0.0177(16) 0.0031(13) 0.0028(13) -0.0022(14)
N1 0.0191(18) 0.0156(18) 0.0154(17) -0.0008(14) -0.0020(14) -0.0009(14)
N2 0.0193(18) 0.0171(18) 0.0148(17) 0.0002(14) -0.0003(14) -0.0011(14)
C1 0.018(2) 0.018(2) 0.020(2) -0.0003(18) -0.0006(17) 0.0033(17)
C2 0.017(2) 0.023(2) 0.015(2) 0.0016(18) -0.0020(16) -0.0001(17)
C3 0.019(2) 0.020(2) 0.018(2) 0.0037(18) 0.0004(17) 0.0041(17)
C4 0.026(2) 0.016(2) 0.023(2) 0.0026(18) 0.0005(18) 0.0017(18)
C5 0.029(2) 0.021(2) 0.034(3) 0.013(2) 0.008(2) 0.0043(19)
C6 0.031(3) 0.031(3) 0.024(2) 0.009(2) 0.010(2) 0.008(2)
C7 0.025(2) 0.025(2) 0.020(2) 0.0066(19) 0.0038(18) 0.0114(19)
C8 0.036(3) 0.035(3) 0.016(2) 0.003(2) 0.0015(19) 0.013(2)
C9 0.037(3) 0.031(3) 0.017(2) -0.002(2) -0.002(2) 0.005(2)
C10 0.026(2) 0.027(2) 0.019(2) -0.0005(19) -0.0033(18) 0.0035(19)
C11 0.018(2) 0.019(2) 0.018(2) 0.0008(18) 0.0008(17) 0.0055(17)
C12 0.018(2) 0.019(2) 0.018(2) 0.0013(18) -0.0017(17) 0.0041(17)
C13 0.020(2) 0.017(2) 0.015(2) 0.0037(17) 0.0006(16) 0.0014(17)
C14 0.017(2) 0.015(2) 0.021(2) 0.0006(17) 0.0030(17) 0.0020(16)
C15 0.021(2) 0.018(2) 0.016(2) 0.0030(17) 0.0011(17) 0.0043(17)
C16 0.028(2) 0.020(2) 0.024(2) 0.0054(19) 0.0012(19) 0.0000(19)
C17 0.028(2) 0.018(2) 0.033(3) 0.002(2) 0.004(2) -0.0030(19)
C18 0.026(2) 0.019(2) 0.027(2) -0.0083(19) 0.0012(19) -0.0054(19)
C19 0.025(2) 0.027(2) 0.022(2) -0.0001(19) 0.0040(19) 0.0021(19)
C20 0.021(2) 0.017(2) 0.020(2) -0.0018(18) 0.0060(17) -0.0039(17)
C21 0.021(2) 0.030(3) 0.021(2) 0.001(2) 0.0014(18) 0.0005(19)
C22 0.028(3) 0.036(3) 0.026(3) -0.011(2) 0.000(2) -0.009(2)
C23 0.040(3) 0.021(3) 0.045(3) -0.016(2) 0.015(2) -0.014(2)
C24 0.038(3) 0.019(2) 0.047(3) 0.003(2) 0.016(3) 0.002(2)
C25 0.025(2) 0.021(2) 0.028(2) 0.0020(19) 0.0055(19) 0.0004(18)
C26 0.036(3) 0.033(3) 0.019(2) -0.004(2) -0.004(2) -0.001(2)
C27 0.024(2) 0.032(3) 0.018(2) -0.0038(19) -0.0031(18) 0.010(2)
C28 0.028(2) 0.031(3) 0.014(2) 0.0043(19) -0.0029(18) 0.005(2)
C29 0.026(2) 0.029(3) 0.017(2) 0.0045(19) 0.0010(18) 0.010(2)
C30 0.044(3) 0.038(3) 0.024(3) 0.009(2) 0.010(2) 0.004(2)

loop_
_atom_site_label
_atom_site_type_symbol
_atom_site_thermal_displace_type
_atom_site_fract_x
_atom_site_fract_y
_atom_site_fract_z
_atom_site_occupancy
_atom_site_U_iso_or_equiv
_atom_site_calc_flag
_atom_site_refinement_flags
Pt1 Pt Uani 0.64602(2) 0.38313(2) 0.83620(1) 1.000 0.0179(1) d .
O1 O Uani 0.7728(4) 0.5365(3) 0.92700(19) 1.000 0.0263(10) d .
O2 O Uani 0.5596(4) 0.2647(3) 0.93620(19) 1.000 0.0265(10) d .
N1 N Uani 0.6574(4) 0.3899(3) 0.6518(2) 1.000 0.0172(10) d .
N2 N Uani 0.7964(4) 0.5936(4) 0.7017(2) 1.000 0.0175(10) d .
C1 C Uani 0.7098(5) 0.4701(4) 0.7278(3) 1.000 0.0187(12) d .
C2 C Uani 0.7981(5) 0.5879(4) 0.6113(3) 1.000 0.0187(12) d .
C3 C Uani 0.8711(5) 0.6694(4) 0.5407(3) 1.000 0.0188(12) d .
C4 C Uani 0.9768(6) 0.7956(4) 0.5321(3) 1.000 0.0217(12) d .
C5 C Uani 1.0216(6) 0.8319(5) 0.4468(3) 1.000 0.0273(14) d .
C6 C Uani 0.9631(6) 0.7503(5) 0.3736(3) 1.000 0.0279(16) d .
C7 C Uani 0.8536(6) 0.6194(5) 0.3809(3) 1.000 0.0223(12) d .
C8 C Uani 0.7838(6) 0.5231(5) 0.3116(3) 1.000 0.0282(16) d .
C9 C Uani 0.6838(6) 0.3991(5) 0.3287(3) 1.000 0.0285(16) d .
C10 C Uani 0.6467(6) 0.3619(5) 0.4145(3) 1.000 0.0242(12) d .
C11 C Uani 0.7124(5) 0.4524(4) 0.4837(3) 1.000 0.0181(12) d .
C12 C Uani 0.8132(5) 0.5828(4) 0.4647(3) 1.000 0.0182(12) d .
C13 C Uani 0.7104(5) 0.4614(4) 0.5799(3) 1.000 0.0173(12) d .
C14 C Uani 0.5557(5) 0.2573(4) 0.6629(3) 1.000 0.0177(12) d .
C15 C Uani 0.5292(5) 0.2352(4) 0.7511(3) 1.000 0.0181(12) d .
C16 C Uani 0.4240(6) 0.1094(5) 0.7685(3) 1.000 0.0242(12) d .
C17 C Uani 0.3542(6) 0.0134(5) 0.7006(3) 1.000 0.0269(14) d .
C18 C Uani 0.3868(6) 0.0387(5) 0.6153(3) 1.000 0.0253(12) d .
C19 C Uani 0.4894(6) 0.1640(5) 0.5953(3) 1.000 0.0249(12) d .
C20 C Uani 0.8558(6) 0.7204(4) 0.7542(3) 1.000 0.0200(12) d .
C21 C Uani 0.9835(6) 0.7234(5) 0.8209(3) 1.000 0.0243(14) d .
C22 C Uani 1.0373(6) 0.8488(5) 0.8692(3) 1.000 0.0319(17) d .
C23 C Uani 0.9679(7) 0.9669(5) 0.8502(4) 1.000 0.0377(17) d .
C24 C Uani 0.8430(7) 0.9625(5) 0.7829(4) 1.000 0.0346(16) d .
C25 C Uani 0.7861(6) 0.8392(5) 0.7342(3) 1.000 0.0249(12) d .
C26 C Uani 0.8632(7) 0.6567(5) 1.0616(3) 1.000 0.0302(16) d .
C27 C Uani 0.7650(6) 0.5322(5) 1.0102(3) 1.000 0.0244(14) d .
C28 C Uani 0.6766(6) 0.4236(5) 1.0545(3) 1.000 0.0242(14) d .
C29 C Uani 0.5810(6) 0.3008(5) 1.0183(3) 1.000 0.0233(14) d .
C30 C Uani 0.4867(7) 0.1966(5) 1.0763(3) 1.000 0.0351(17) d .
H4 H Uiso 1.01800 0.85600 0.58160 1.000 0.0260 c R
H5 H Uiso 1.09630 0.91770 0.44030 1.000 0.0330 c R
H6 H Uiso 0.99520 0.78040 0.31780 1.000 0.0330 c R
H8 H Uiso 0.80630 0.54420 0.25300 1.000 0.0340 c R
H9 H Uiso 0.63790 0.33590 0.28120 1.000 0.0350 c R
H10 H Uiso 0.57690 0.27510 0.42410 1.000 0.0290 c R
H16 H Uiso 0.40000 0.08930 0.82710 1.000 0.0290 c R
H17 H Uiso 0.28270 -0.07090 0.71370 1.000 0.0320 c R
H18 H Uiso 0.34010 -0.02850 0.56990 1.000 0.0300 c R
H19 H Uiso 0.51230 0.18380 0.53650 1.000 0.0300 c R
H21 H Uiso 1.03300 0.64190 0.83330 1.000 0.0290 c R
H22 H Uiso 1.12320 0.85270 0.91590 1.000 0.0390 c R
H23 H Uiso 1.00610 1.05200 0.88370 1.000 0.0450 c R
H24 H Uiso 0.79580 1.04480 0.76990 1.000 0.0420 c R
H25 H Uiso 0.70010 0.83600 0.68760 1.000 0.0300 c R
H26A H Uiso 0.88620 0.73450 1.02380 1.000 0.0450 c R
H26B H Uiso 0.97740 0.63420 1.08450 1.000 0.0450 c R
H26C H Uiso 0.79030 0.68290 1.11020 1.000 0.0450 c R
H28 H Uiso 0.68280 0.43510 1.11640 1.000 0.0290 c R
H30A H Uiso 0.36400 0.21600 1.08490 1.000 0.0530 c R
H30B H Uiso 0.55140 0.20360 1.13280 1.000 0.0530 c R
H30C H Uiso 0.48320 0.10240 1.04890 1.000 0.0530 c R

loop_
_atom_type_symbol
_atom_type_description
_atom_type_scat_dispersion_real
_atom_type_scat_dispersion_imag
_atom_type_scat_source
C C 0.0033 0.0016 ' International Tables Vol C Tables 4.2.6.8 and 6.1.1.4'
H H 0.0000 0.0000 ' International Tables Vol C Tables 4.2.6.8 and 6.1.1.4'
N N 0.0061 0.0033 ' International Tables Vol C Tables 4.2.6.8 and 6.1.1.4'
O O 0.0106 0.0060 ' International Tables Vol C Tables 4.2.6.8 and 6.1.1.4'
Pt Pt -1.7033 8.3905 ' International Tables Vol C Tables 4.2.6.8 and 6.1.1.4'

loop_
_geom_angle_atom_site_label_1
_geom_angle_atom_site_label_2
_geom_angle_atom_site_label_3
_geom_angle
_geom_angle_publ_flag
O1 Pt1 O2 89.38(12) yes
O1 Pt1 C1 100.16(14) yes
O1 Pt1 C15 178.81(14) yes
O2 Pt1 C1 170.44(15) yes
O2 Pt1 C15 90.06(15) yes
C1 Pt1 C15 80.39(17) yes
Pt1 O1 C27 125.1(3) yes
Pt1 O2 C29 126.4(3) yes
C1 N1 C13 110.7(3) yes
C1 N1 C14 115.4(3) yes
C13 N1 C14 133.8(3) yes
C1 N2 C2 109.3(3) yes
C1 N2 C20 128.2(3) yes
C2 N2 C20 122.0(4) yes
Pt1 C1 N1 115.9(3) yes
Pt1 C1 N2 138.7(3) yes
N1 C1 N2 105.4(3) yes
N2 C2 C3 140.5(4) yes
N2 C2 C13 108.4(4) yes
C3 C2 C13 111.1(4) no
C2 C3 C4 137.5(4) no
C2 C3 C12 103.5(3) no
C4 C3 C12 119.0(4) no
C3 C4 C5 117.7(4) no
C4 C5 C6 123.4(4) no
C5 C6 C7 119.9(4) no
C6 C7 C8 126.6(4) no
C6 C7 C12 116.5(4) no
C8 C7 C12 116.9(4) no
C7 C8 C9 120.1(4) no
C8 C9 C10 122.4(4) no
C9 C10 C11 119.3(4) no
C10 C11 C12 117.6(4) no
C10 C11 C13 139.2(4) no
C12 C11 C13 103.2(4) no
C3 C12 C7 123.5(4) no
C3 C12 C11 112.9(4) no
C7 C12 C11 123.6(4) no
N1 C13 C2 106.3(4) yes
N1 C13 C11 144.4(4) yes
C2 C13 C11 109.3(4) no
N1 C14 C15 111.7(4) yes
N1 C14 C19 124.0(4) yes
C15 C14 C19 124.3(4) no
Pt1 C15 C14 116.4(3) yes
Pt1 C15 C16 127.7(3) yes
C14 C15 C16 115.9(4) no
C15 C16 C17 120.7(4) no
C16 C17 C18 121.2(4) no
C17 C18 C19 119.8(4) no
C14 C19 C18 118.2(4) no
N2 C20 C21 120.6(4) yes
N2 C20 C25 118.1(4) yes
C21 C20 C25 121.3(4) no
C20 C21 C22 118.3(4) no
C21 C22 C23 120.8(5) no
C22 C23 C24 120.2(5) no
C23 C24 C25 120.3(5) no
C20 C25 C24 119.1(4) no
O1 C27 C26 115.1(4) yes
O1 C27 C28 126.0(4) yes
C26 C27 C28 118.9(4) no
C27 C28 C29 127.0(4) no
O2 C29 C28 125.9(4) yes
O2 C29 C30 114.1(4) yes
C28 C29 C30 120.0(4) no
C3 C4 H4 121.00 no
C5 C4 H4 121.00 no
C4 C5 H5 118.00 no
C6 C5 H5 118.00 no
C5 C6 H6 120.00 no
C7 C6 H6 120.00 no
C7 C8 H8 120.00 no
C9 C8 H8 120.00 no
C8 C9 H9 119.00 no
C10 C9 H9 119.00 no
C9 C10 H10 120.00 no
C11 C10 H10 120.00 no
C15 C16 H16 120.00 no
C17 C16 H16 120.00 no
C16 C17 H17 119.00 no
C18 C17 H17 119.00 no
C17 C18 H18 120.00 no
C19 C18 H18 120.00 no
C14 C19 H19 121.00 no
C18 C19 H19 121.00 no
C20 C21 H21 121.00 no
C22 C21 H21 121.00 no
C21 C22 H22 120.00 no
C23 C22 H22 120.00 no
C22 C23 H23 120.00 no
C24 C23 H23 120.00 no
C23 C24 H24 120.00 no
C25 C24 H24 120.00 no
C20 C25 H25 120.00 no
C24 C25 H25 120.00 no
C27 C26 H26A 109.00 no
C27 C26 H26B 109.00 no
C27 C26 H26C 109.00 no
H26A C26 H26B 110.00 no
H26A C26 H26C 110.00 no
H26B C26 H26C 109.00 no
C27 C28 H28 116.00 no
C29 C28 H28 116.00 no
C29 C30 H30A 109.00 no
C29 C30 H30B 109.00 no
C29 C30 H30C 109.00 no
H30A C30 H30B 109.00 no
H30A C30 H30C 109.00 no
H30B C30 H30C 110.00 no

loop_
_geom_bond_atom_site_label_1
_geom_bond_atom_site_label_2
_geom_bond_distance
_geom_bond_publ_flag
Pt1 O1 2.086(3) yes
Pt1 O2 2.042(3) yes
Pt1 C1 1.955(4) yes
Pt1 C15 1.975(4) yes
O1 C27 1.285(5) yes
O2 C29 1.289(5) yes
N1 C1 1.380(5) yes
N1 C13 1.379(5) yes
N1 C14 1.425(5) yes
N2 C1 1.370(5) yes
N2 C2 1.388(6) yes
N2 C20 1.439(5) yes
C2 C3 1.456(6) no
C2 C13 1.364(6) no
C3 C4 1.380(6) no
C3 C12 1.418(6) no
C4 C5 1.415(6) no
C5 C6 1.362(7) no
C6 C7 1.427(7) no
C7 C8 1.413(7) no
C7 C12 1.387(6) no
C8 C9 1.371(7) no
C9 C10 1.413(7) no
C10 C11 1.372(6) no
C11 C12 1.432(6) no
C11 C13 1.477(7) no
C14 C15 1.401(6) no
C14 C19 1.371(6) no
C15 C16 1.404(6) no
C16 C17 1.396(7) no
C17 C18 1.371(7) no
C18 C19 1.402(7) no
C20 C21 1.385(6) no
C20 C25 1.382(6) no
C21 C22 1.390(7) no
C22 C23 1.371(7) no
C23 C24 1.376(8) no
C24 C25 1.380(7) no
C26 C27 1.494(7) no
C27 C28 1.391(7) no
C28 C29 1.380(7) no
C29 C30 1.505(7) no
C4 H4 0.9500 no
C5 H5 0.9500 no
C6 H6 0.9500 no
C8 H8 0.9500 no
C9 H9 0.9500 no
C10 H10 0.9500 no
C16 H16 0.9500 no
C17 H17 0.9500 no
C18 H18 0.9500 no
C19 H19 0.9500 no
C21 H21 0.9500 no
C22 H22 0.9500 no
C23 H23 0.9500 no
C24 H24 0.9500 no
C25 H25 0.9500 no
C26 H26A 0.9800 no
C26 H26B 0.9800 no
C26 H26C 0.9800 no
C28 H28 0.9500 no
C30 H30A 0.9800 no
C30 H30B 0.9800 no
C30 H30C 0.9800 no

loop_
_geom_hbond_atom_site_label_D
_geom_hbond_atom_site_label_H
_geom_hbond_atom_site_label_A
_geom_hbond_distance_DH
_geom_hbond_distance_HA
_geom_hbond_distance_DA
_geom_hbond_angle_DHA
_geom_hbond_publ_flag
C16 H16 O2 0.9500 2.4800 2.986(6) 114.00 yes

loop_
_geom_torsion_atom_site_label_1
_geom_torsion_atom_site_label_2
_geom_torsion_atom_site_label_3
_geom_torsion_atom_site_label_4
_geom_torsion
_geom_torsion_publ_flag
O2 Pt1 O1 C27 -3.7(3) no
C1 Pt1 O1 C27 176.8(3) no
O1 Pt1 O2 C29 4.7(4) no
C15 Pt1 O2 C29 -176.3(4) no
O1 Pt1 C1 N1 175.2(3) no
C15 Pt1 C1 N1 -3.8(3) no
O1 Pt1 C1 N2 -4.5(4) no
C15 Pt1 C1 N2 176.6(5) no
C1 Pt1 C15 C14 3.8(3) no
O2 Pt1 C15 C16 3.4(4) no
C1 Pt1 C15 C16 -177.0(4) no
O2 Pt1 C15 C14 -175.8(3) no
Pt1 O1 C27 C26 -178.4(3) no
Pt1 O1 C27 C28 2.3(6) no
Pt1 O2 C29 C28 -4.4(7) no
Pt1 O2 C29 C30 174.3(3) no
C13 N1 C14 C15 -176.4(4) no
C1 N1 C14 C19 179.0(4) no
C1 N1 C13 C2 0.3(4) no
C1 N1 C13 C11 178.2(5) no
C14 N1 C1 N2 -177.1(3) no
C13 N1 C14 C19 2.5(7) no
C14 N1 C13 C11 -5.3(8) no
C1 N1 C14 C15 0.0(5) no
C13 N1 C1 N2 0.2(4) no
C14 N1 C1 Pt1 3.2(4) no
C14 N1 C13 C2 176.9(4) no
C13 N1 C1 Pt1 -179.6(3) no
C1 N2 C2 C13 0.8(4) no
C1 N2 C20 C25 -119.6(5) no
C20 N2 C1 Pt1 -9.6(7) no
C2 N2 C20 C25 50.7(6) no
C20 N2 C2 C3 13.5(7) no
C2 N2 C1 N1 -0.6(4) no
C1 N2 C2 C3 -174.6(5) no
C2 N2 C1 Pt1 179.1(3) no
C2 N2 C20 C21 -127.3(4) no
C1 N2 C20 C21 62.5(6) no
C20 N2 C1 N1 170.7(4) no
C20 N2 C2 C13 -171.1(4) no
C13 C2 C3 C4 -175.4(5) no
C13 C2 C3 C12 2.2(4) no
N2 C2 C13 N1 -0.7(4) no
N2 C2 C3 C4 -0.1(9) no
C3 C2 C13 C11 -2.5(5) no
C3 C2 C13 N1 176.2(3) no
N2 C2 C3 C12 177.5(5) no
N2 C2 C13 C11 -179.4(3) no
C4 C3 C12 C11 177.0(4) no
C2 C3 C12 C7 -179.7(4) no
C2 C3 C12 C11 -1.1(4) no
C2 C3 C4 C5 177.4(4) no
C12 C3 C4 C5 0.1(6) no
C4 C3 C12 C7 -1.6(6) no
C3 C4 C5 C6 1.3(7) no
C4 C5 C6 C7 -1.3(7) no
C5 C6 C7 C8 -179.5(5) no
C5 C6 C7 C12 -0.2(7) no
C6 C7 C8 C9 178.3(5) no
C8 C7 C12 C11 2.6(6) no
C12 C7 C8 C9 -1.1(7) no
C6 C7 C12 C3 1.6(6) no
C6 C7 C12 C11 -176.9(4) no
C8 C7 C12 C3 -179.0(4) no
C7 C8 C9 C10 -0.2(7) no
C8 C9 C10 C11 0.0(7) no
C9 C10 C11 C12 1.3(6) no
C9 C10 C11 C13 179.7(5) no
C13 C11 C12 C7 178.3(4) no
C10 C11 C13 C2 -176.9(5) no
C12 C11 C13 N1 -176.1(5) no
C10 C11 C12 C3 178.7(4) no
C10 C11 C12 C7 -2.7(6) no
C10 C11 C13 N1 5.3(10) no
C13 C11 C12 C3 -0.3(4) no
C12 C11 C13 C2 1.7(4) no
N1 C14 C19 C18 -178.1(4) no
C15 C14 C19 C18 0.7(7) no
C19 C14 C15 Pt1 177.9(3) no
N1 C14 C15 Pt1 -3.2(4) no
N1 C14 C15 C16 177.5(3) no
C19 C14 C15 C16 -1.4(6) no
Pt1 C15 C16 C17 -178.3(3) no
C14 C15 C16 C17 0.9(6) no
C15 C16 C17 C18 0.3(7) no
C16 C17 C18 C19 -1.1(7) no
C17 C18 C19 C14 0.6(7) no
C21 C20 C25 C24 -1.2(7) no
C25 C20 C21 C22 1.6(7) no
N2 C20 C25 C24 -179.1(4) no
N2 C20 C21 C22 179.5(4) no
C20 C21 C22 C23 -1.1(7) no
C21 C22 C23 C24 0.2(8) no
C22 C23 C24 C25 0.2(8) no
C23 C24 C25 C20 0.2(8) no
O1 C27 C28 C29 -0.1(8) no
C26 C27 C28 C29 -179.4(5) no
C27 C28 C29 C30 -177.4(5) no
C27 C28 C29 O2 1.2(8) no
